data_7049037
loop_
_publ_author_name
'Albertin, Gabriele'
'Antoniutti, Stefano'
'Castro, Jes\'us'
'Sibilla, Francesca'

_publ_section_title
;
 Pentamethylcyclopentadienyl osmium complexes that contain diazoalkane,
 dioxygen and allenylidene ligands: preparation and reactivity.
;
_journal_issue 9
_journal_name_full 'Dalton transactions (Cambridge, England : 2003)'
_journal_page_first 3116
_journal_page_last 3131
_journal_paper_doi 10.1039/c9dt00223e
_journal_volume 48
_journal_year 2019
_chemical_formula_moiety 'C43 H53 O3 Os P2, C24 H20 B'
_chemical_formula_sum 'C67 H73 B O3 Os P2'
_chemical_formula_weight 1189.20
_space_group_crystal_system triclinic
_space_group_IT_number 2
_space_group_name_Hall '-P 1'
_space_group_name_H-M_alt 'P -1'
_symmetry_space_group_name_Hall '-P 1'
_symmetry_space_group_name_H-M 'P -1'
_atom_sites_solution_hydrogens mixed
_audit_creation_method SHELXL-2018/3
_audit_update_record
;
2018-10-18 deposited with the CCDC.    2019-02-15 downloaded from the CCDC.
;
_cell_angle_alpha 92.982(3)
_cell_angle_beta 99.500(3)
_cell_angle_gamma 94.337(3)
_cell_formula_units_Z 2
_cell_length_a 10.5543(8)
_cell_length_b 16.5381(13)
_cell_length_c 16.6482(13)
_cell_measurement_reflns_used 9872
_cell_measurement_temperature 100(2)
_cell_measurement_theta_max 28.20
_cell_measurement_theta_min 2.51
_cell_volume 2851.7(4)
_computing_cell_refinement 'Bruker SAINT'
_computing_data_collection 'Bruker APEX3'
_computing_data_reduction 'Bruker SAINT'
_computing_structure_refinement 'SHELXL-2018/3 (Sheldrick, 2018)'
_computing_structure_solution 'SHELXT 2018/2 (Sheldrick, 2018)'
_diffrn_ambient_temperature 100(2)
_diffrn_measured_fraction_theta_full 0.997
_diffrn_measured_fraction_theta_max 0.988
_diffrn_measurement_device_type 'Bruker D8 Venture Photon 100 CMOS'
_diffrn_measurement_method '\f and \w scans'
_diffrn_radiation_monochromator 'Incoatec HeliosTM multilayer optics'
_diffrn_radiation_source 'Incoatec high brillance I\muS microsource'
_diffrn_radiation_type MoK\a
_diffrn_radiation_wavelength 0.71073
_diffrn_reflns_av_R_equivalents 0.0764
_diffrn_reflns_av_unetI/netI 0.0956
_diffrn_reflns_Laue_measured_fraction_full 0.997
_diffrn_reflns_Laue_measured_fraction_max 0.988
_diffrn_reflns_limit_h_max 14
_diffrn_reflns_limit_h_min -14
_diffrn_reflns_limit_k_max 22
_diffrn_reflns_limit_k_min -22
_diffrn_reflns_limit_l_max 22
_diffrn_reflns_limit_l_min -22
_diffrn_reflns_number 45360
_diffrn_reflns_point_group_measured_fraction_full 0.997
_diffrn_reflns_point_group_measured_fraction_max 0.988
_diffrn_reflns_theta_full 25.242
_diffrn_reflns_theta_max 28.376
_diffrn_reflns_theta_min 2.409
_exptl_absorpt_coefficient_mu 2.338
_exptl_absorpt_correction_T_max 0.7457
_exptl_absorpt_correction_T_min 0.5981
_exptl_absorpt_correction_type multi-scan
_exptl_absorpt_process_details 'SADABS-2016/2 (Bruker AXS Inc.)'
_exptl_crystal_colour red
_exptl_crystal_density_diffrn 1.385
_exptl_crystal_description irregular
_exptl_crystal_F_000 1220
_exptl_crystal_size_max 0.173
_exptl_crystal_size_mid 0.154
_exptl_crystal_size_min 0.075
_refine_diff_density_max 2.963
_refine_diff_density_min -1.450
_refine_diff_density_rms 0.167
_refine_ls_extinction_method none
_refine_ls_goodness_of_fit_ref 1.029
_refine_ls_hydrogen_treatment constr
_refine_ls_matrix_type full
_refine_ls_number_parameters 676
_refine_ls_number_reflns 14113
_refine_ls_number_restraints 0
_refine_ls_restrained_S_all 1.029
_refine_ls_R_factor_all 0.0756
_refine_ls_R_factor_gt 0.0493
_refine_ls_shift/su_max 0.002
_refine_ls_shift/su_mean 0.000
_refine_ls_structure_factor_coef Fsqd
_refine_ls_weighting_details 'w=1/[\s^2^(Fo^2^)+(0.0436P)^2^+2.1953P] where P=(Fo^2^+2Fc^2^)/3'
_refine_ls_weighting_scheme calc
_refine_ls_wR_factor_gt 0.0942
_refine_ls_wR_factor_ref 0.1023
_reflns_Friedel_coverage 0.000
_reflns_number_gt 11171
_reflns_number_total 14113
_reflns_threshold_expression 'I > 2\s(I)'
_cod_data_source_file c9dt00223e2.cif
_cod_data_source_block cx137_a
_cod_depositor_comments 'Adding full bibliography for 7049037--7049039.cif.'
_cod_database_code 7049037
_shelx_shelxl_version_number 2018/3
_shelx_space_group_comment
;
The symmetry employed for this shelxl refinement is uniquely defined
by the following loop, which should always be used as a source of
symmetry information in preference to the above space-group names.
They are only intended as comments.
;
_shelx_estimated_absorpt_t_min 0.688
_shelx_estimated_absorpt_t_max 0.844

loop_
_space_group_symop_operation_xyz
'x, y, z'
'-x, -y, -z'

loop_
_atom_site_label
_atom_site_type_symbol
_atom_site_fract_x
_atom_site_fract_y
_atom_site_fract_z
_atom_site_U_iso_or_equiv
_atom_site_adp_type
_atom_site_occupancy
_atom_site_site_symmetry_order
_atom_site_calc_flag
_atom_site_refinement_flags_posn
_atom_site_refinement_flags_adp
_atom_site_refinement_flags_occupancy
CG1 H 0.865460 0.102190 0.780120 0.000 Uiso 0 1 d . U P
Os Os 0.78713(2) 0.20093(2) 0.80701(2) 0.01175(6) Uani 1 1 d . . .
C11 C 0.8798(4) 0.2957(3) 0.8564(3) 0.0153(9) Uani 1 1 d . . .
C12 C 0.9552(4) 0.3586(3) 0.8909(3) 0.0174(10) Uani 1 1 d . . .
H12 H 0.965675 0.366006 0.948695 0.021 Uiso 1 1 calc R U .
C13 C 1.0255(4) 0.4191(3) 0.8488(3) 0.0194(10) Uani 1 1 d . . .
C14 C 1.0312(4) 0.4069(3) 0.7655(3) 0.0219(10) Uani 1 1 d . . .
H14 H 0.987694 0.359691 0.735394 0.026 Uiso 1 1 calc R U .
C15 C 1.0997(5) 0.4631(3) 0.7269(3) 0.0249(11) Uani 1 1 d . . .
H15 H 1.102612 0.453382 0.670520 0.030 Uiso 1 1 calc R U .
C16 C 1.1645(5) 0.5335(3) 0.7683(3) 0.0256(11) Uani 1 1 d . . .
C17 C 1.1569(4) 0.5466(3) 0.8505(3) 0.0238(11) Uani 1 1 d . . .
H17 H 1.198658 0.594773 0.879853 0.029 Uiso 1 1 calc R U .
C18 C 1.0898(4) 0.4908(3) 0.8904(3) 0.0220(11) Uani 1 1 d . . .
H18 H 1.087075 0.501055 0.946694 0.026 Uiso 1 1 calc R U .
C19 C 1.2411(5) 0.5915(3) 0.7256(4) 0.0341(13) Uani 1 1 d . . .
H19A H 1.186444 0.632925 0.702757 0.051 Uiso 1 1 calc R U .
H19B H 1.272951 0.562001 0.681435 0.051 Uiso 1 1 calc R U .
H19C H 1.314350 0.617797 0.764488 0.051 Uiso 1 1 calc R U .
C1 C 0.9602(4) 0.1263(3) 0.8315(3) 0.0181(10) Uani 1 1 d . . .
C2 C 0.9395(4) 0.1437(3) 0.7470(3) 0.0187(10) Uani 1 1 d . . .
C3 C 0.8182(4) 0.1034(3) 0.7089(3) 0.0169(10) Uani 1 1 d . . .
C4 C 0.7614(4) 0.0620(3) 0.7682(3) 0.0160(9) Uani 1 1 d . . .
C5 C 0.8481(4) 0.0756(3) 0.8451(3) 0.0173(10) Uani 1 1 d . . .
C6 C 1.0800(5) 0.1500(3) 0.8920(3) 0.0312(13) Uani 1 1 d . . .
H6A H 1.146161 0.113509 0.883371 0.047 Uiso 1 1 calc R U .
H6B H 1.060990 0.145928 0.947388 0.047 Uiso 1 1 calc R U .
H6C H 1.111308 0.206023 0.884928 0.047 Uiso 1 1 calc R U .
C7 C 1.0378(5) 0.1859(3) 0.7040(3) 0.0302(13) Uani 1 1 d . . .
H7A H 1.083089 0.145241 0.677602 0.045 Uiso 1 1 calc R U .
H7B H 1.099982 0.220786 0.743669 0.045 Uiso 1 1 calc R U .
H7C H 0.994371 0.219151 0.662566 0.045 Uiso 1 1 calc R U .
C8 C 0.7675(5) 0.0949(3) 0.6184(3) 0.0217(10) Uani 1 1 d . . .
H8A H 0.791119 0.043586 0.595267 0.033 Uiso 1 1 calc R U .
H8B H 0.805041 0.140347 0.592072 0.033 Uiso 1 1 calc R U .
H8C H 0.673416 0.095267 0.609080 0.033 Uiso 1 1 calc R U .
C9 C 0.6453(5) 0.0024(3) 0.7511(3) 0.0212(10) Uani 1 1 d . . .
H9A H 0.583120 0.020270 0.706571 0.032 Uiso 1 1 calc R U .
H9B H 0.605760 -0.001130 0.800234 0.032 Uiso 1 1 calc R U .
H9C H 0.670910 -0.051142 0.735375 0.032 Uiso 1 1 calc R U .
C10 C 0.8350(5) 0.0317(3) 0.9190(3) 0.0263(11) Uani 1 1 d . . .
H10A H 0.745852 0.031002 0.928577 0.039 Uiso 1 1 calc R U .
H10B H 0.893056 0.059145 0.966138 0.039 Uiso 1 1 calc R U .
H10C H 0.857619 -0.024266 0.911047 0.039 Uiso 1 1 calc R U .
P1 P 0.63256(11) 0.21230(7) 0.89094(7) 0.0133(2) Uani 1 1 d . . .
C21 C 0.5000(4) 0.1318(3) 0.8687(3) 0.0161(9) Uani 1 1 d . . .
C22 C 0.4642(5) 0.0786(3) 0.9246(3) 0.0210(10) Uani 1 1 d . . .
H22 H 0.504946 0.085683 0.980123 0.025 Uiso 1 1 calc R U .
C23 C 0.3689(5) 0.0150(3) 0.8998(3) 0.0285(12) Uani 1 1 d . . .
H23 H 0.345465 -0.021004 0.938549 0.034 Uiso 1 1 calc R U .
C24 C 0.3086(5) 0.0041(3) 0.8200(3) 0.0289(12) Uani 1 1 d . . .
H24 H 0.245590 -0.040255 0.803220 0.035 Uiso 1 1 calc R U .
C25 C 0.3396(5) 0.0573(3) 0.7646(3) 0.0250(11) Uani 1 1 d . . .
H25 H 0.295494 0.051117 0.709762 0.030 Uiso 1 1 calc R U .
C26 C 0.4355(4) 0.1202(3) 0.7883(3) 0.0203(10) Uani 1 1 d . . .
H26 H 0.457563 0.156081 0.748985 0.024 Uiso 1 1 calc R U .
C31 C 0.5531(4) 0.3068(3) 0.8925(3) 0.0163(9) Uani 1 1 d . . .
C32 C 0.6310(5) 0.3782(3) 0.9232(3) 0.0212(10) Uani 1 1 d . . .
H32 H 0.719961 0.375645 0.943867 0.025 Uiso 1 1 calc R U .
C33 C 0.5782(5) 0.4517(3) 0.9233(3) 0.0258(11) Uani 1 1 d . . .
H33 H 0.631674 0.499879 0.942800 0.031 Uiso 1 1 calc R U .
C34 C 0.4491(5) 0.4564(3) 0.8954(3) 0.0284(12) Uani 1 1 d . . .
H34 H 0.413632 0.507521 0.895922 0.034 Uiso 1 1 calc R U .
C35 C 0.3703(5) 0.3860(3) 0.8664(3) 0.0294(12) Uani 1 1 d . . .
H35 H 0.280971 0.389171 0.847452 0.035 Uiso 1 1 calc R U .
C36 C 0.4219(5) 0.3113(3) 0.8651(3) 0.0225(11) Uani 1 1 d . . .
H36 H 0.367950 0.263345 0.845561 0.027 Uiso 1 1 calc R U .
C41 C 0.6976(4) 0.2108(3) 0.9999(3) 0.0161(9) Uani 1 1 d . . .
C42 C 0.8269(4) 0.2066(3) 1.0280(3) 0.0182(10) Uani 1 1 d . . .
H42 H 0.884810 0.204244 0.990069 0.022 Uiso 1 1 calc R U .
C43 C 0.8742(5) 0.2058(3) 1.1110(3) 0.0212(10) Uani 1 1 d . . .
H43 H 0.963679 0.202579 1.129357 0.025 Uiso 1 1 calc R U .
C44 C 0.7910(5) 0.2098(3) 1.1664(3) 0.0233(11) Uani 1 1 d . . .
H44 H 0.822766 0.208377 1.223111 0.028 Uiso 1 1 calc R U .
C45 C 0.6600(5) 0.2159(3) 1.1391(3) 0.0252(11) Uani 1 1 d . . .
H45 H 0.602678 0.218626 1.177400 0.030 Uiso 1 1 calc R U .
C46 C 0.6131(5) 0.2179(3) 1.0569(3) 0.0203(10) Uani 1 1 d . . .
H46 H 0.524359 0.223987 1.038690 0.024 Uiso 1 1 calc R U .
P2 P 0.68137(11) 0.27415(7) 0.70939(7) 0.0136(2) Uani 1 1 d . . .
O21 O 0.7772(3) 0.29105(18) 0.64651(17) 0.0157(7) Uani 1 1 d . . .
O22 O 0.6298(3) 0.35895(18) 0.73020(19) 0.0173(7) Uani 1 1 d . . .
O23 O 0.5530(3) 0.22795(18) 0.65920(18) 0.0170(7) Uani 1 1 d . . .
C51 C 0.7395(5) 0.3154(3) 0.5632(3) 0.0208(10) Uani 1 1 d . . .
H51A H 0.704243 0.369132 0.564211 0.025 Uiso 1 1 calc R U .
H51B H 0.672437 0.275282 0.532170 0.025 Uiso 1 1 calc R U .
C52 C 0.8570(5) 0.3192(3) 0.5242(3) 0.0278(12) Uani 1 1 d . . .
H52A H 0.923235 0.358294 0.556078 0.042 Uiso 1 1 calc R U .
H52B H 0.835259 0.336566 0.468597 0.042 Uiso 1 1 calc R U .
H52C H 0.889803 0.265414 0.522427 0.042 Uiso 1 1 calc R U .
C53 C 0.6972(5) 0.4401(3) 0.7363(3) 0.0230(11) Uani 1 1 d . . .
H53A H 0.761515 0.442279 0.699237 0.028 Uiso 1 1 calc R U .
H53B H 0.742697 0.454072 0.792854 0.028 Uiso 1 1 calc R U .
C54 C 0.5989(5) 0.4979(3) 0.7131(3) 0.0287(12) Uani 1 1 d . . .
H54A H 0.559128 0.485952 0.655835 0.043 Uiso 1 1 calc R U .
H54B H 0.640039 0.553537 0.720382 0.043 Uiso 1 1 calc R U .
H54C H 0.532574 0.492418 0.747759 0.043 Uiso 1 1 calc R U .
C55 C 0.4560(4) 0.2676(3) 0.6032(3) 0.0207(10) Uani 1 1 d . . .
H55A H 0.444363 0.240257 0.547804 0.025 Uiso 1 1 calc R U .
H55B H 0.486577 0.325227 0.599695 0.025 Uiso 1 1 calc R U .
C56 C 0.3302(5) 0.2630(4) 0.6335(4) 0.0412(16) Uani 1 1 d . . .
H56A H 0.300079 0.205937 0.636803 0.062 Uiso 1 1 calc R U .
H56B H 0.266389 0.288837 0.595886 0.062 Uiso 1 1 calc R U .
H56C H 0.341565 0.291216 0.687805 0.062 Uiso 1 1 calc R U .
B B 0.2466(5) 0.2471(3) 0.3342(3) 0.0164(11) Uani 1 1 d . . .
C11B C 0.2296(4) 0.2675(3) 0.2369(3) 0.0185(10) Uani 1 1 d . . .
C12B C 0.1700(4) 0.3348(3) 0.2056(3) 0.0213(10) Uani 1 1 d . . .
H12B H 0.136557 0.370559 0.241860 0.026 Uiso 1 1 calc R U .
C13B C 0.1576(5) 0.3515(3) 0.1238(3) 0.0268(11) Uani 1 1 d . . .
H13B H 0.116468 0.397907 0.105467 0.032 Uiso 1 1 calc R U .
C14B C 0.2049(5) 0.3010(3) 0.0691(3) 0.0296(12) Uani 1 1 d . . .
H14B H 0.198883 0.313165 0.013493 0.036 Uiso 1 1 calc R U .
C15B C 0.2615(5) 0.2320(3) 0.0969(3) 0.0261(11) Uani 1 1 d . . .
H15B H 0.291029 0.195059 0.059930 0.031 Uiso 1 1 calc R U .
C16B C 0.2743(4) 0.2175(3) 0.1791(3) 0.0199(10) Uani 1 1 d . . .
H16B H 0.315707 0.171063 0.197128 0.024 Uiso 1 1 calc R U .
C21B C 0.1338(4) 0.1771(3) 0.3491(3) 0.0165(9) Uani 1 1 d . . .
C22B C 0.0779(4) 0.1153(3) 0.2906(3) 0.0183(10) Uani 1 1 d . . .
H22B H 0.098691 0.116515 0.237235 0.022 Uiso 1 1 calc R U .
C23B C -0.0063(4) 0.0526(3) 0.3068(3) 0.0227(11) Uani 1 1 d . . .
H23B H -0.041528 0.012074 0.264946 0.027 Uiso 1 1 calc R U .
C24B C -0.0399(5) 0.0482(3) 0.3837(3) 0.0268(12) Uani 1 1 d . . .
H24B H -0.097050 0.004784 0.395211 0.032 Uiso 1 1 calc R U .
C25B C 0.0118(5) 0.1085(3) 0.4430(3) 0.0289(12) Uani 1 1 d . . .
H25B H -0.010114 0.106894 0.496048 0.035 Uiso 1 1 calc R U .
C26B C 0.0955(5) 0.1713(3) 0.4258(3) 0.0239(11) Uani 1 1 d . . .
H26B H 0.128597 0.212338 0.467646 0.029 Uiso 1 1 calc R U .
C31B C 0.3873(4) 0.2104(3) 0.3607(3) 0.0147(9) Uani 1 1 d . . .
C32B C 0.4997(5) 0.2445(3) 0.3357(3) 0.0231(11) Uani 1 1 d . . .
H32B H 0.493426 0.290016 0.303222 0.028 Uiso 1 1 calc R U .
C33B C 0.6197(5) 0.2142(3) 0.3565(3) 0.0260(11) Uani 1 1 d . . .
H33B H 0.693026 0.239090 0.338273 0.031 Uiso 1 1 calc R U .
C34B C 0.6317(5) 0.1481(3) 0.4036(3) 0.0262(11) Uani 1 1 d . . .
H34B H 0.712910 0.126590 0.417125 0.031 Uiso 1 1 calc R U .
C35B C 0.5259(5) 0.1136(3) 0.4308(3) 0.0268(12) Uani 1 1 d . . .
H35B H 0.534056 0.068762 0.464101 0.032 Uiso 1 1 calc R U .
C36B C 0.4064(5) 0.1442(3) 0.4096(3) 0.0213(10) Uani 1 1 d . . .
H36B H 0.334482 0.119077 0.429144 0.026 Uiso 1 1 calc R U .
C41B C 0.2382(4) 0.3296(3) 0.3920(3) 0.0152(9) Uani 1 1 d . . .
C42B C 0.3435(4) 0.3718(3) 0.4423(3) 0.0182(10) Uani 1 1 d . . .
H42B H 0.426555 0.353080 0.442829 0.022 Uiso 1 1 calc R U .
C43B C 0.3320(5) 0.4406(3) 0.4919(3) 0.0232(11) Uani 1 1 d . . .
H43B H 0.406417 0.467287 0.525628 0.028 Uiso 1 1 calc R U .
C44B C 0.2138(5) 0.4701(3) 0.4923(3) 0.0237(11) Uani 1 1 d . . .
H44B H 0.205669 0.516706 0.526284 0.028 Uiso 1 1 calc R U .
C45B C 0.1071(5) 0.4309(3) 0.4425(3) 0.0257(11) Uani 1 1 d . . .
H45B H 0.025011 0.451230 0.441149 0.031 Uiso 1 1 calc R U .
C46B C 0.1195(5) 0.3616(3) 0.3940(3) 0.0217(11) Uani 1 1 d . . .
H46B H 0.044365 0.334999 0.360908 0.026 Uiso 1 1 calc R U .

loop_
_atom_site_aniso_label
_atom_site_aniso_U_11
_atom_site_aniso_U_22
_atom_site_aniso_U_33
_atom_site_aniso_U_23
_atom_site_aniso_U_13
_atom_site_aniso_U_12
Os 0.01248(9) 0.01174(9) 0.01138(9) 0.00040(6) 0.00265(6) 0.00208(6)
C11 0.013(2) 0.022(2) 0.011(2) 0.0040(19) 0.0012(18) 0.0032(19)
C12 0.009(2) 0.023(2) 0.020(2) -0.002(2) 0.0024(18) 0.0014(18)
C13 0.016(2) 0.014(2) 0.028(3) -0.003(2) 0.005(2) 0.0024(19)
C14 0.018(2) 0.019(2) 0.027(3) -0.003(2) 0.001(2) -0.001(2)
C15 0.026(3) 0.025(3) 0.024(3) 0.003(2) 0.001(2) 0.004(2)
C16 0.023(3) 0.020(3) 0.033(3) 0.003(2) 0.001(2) 0.005(2)
C17 0.019(2) 0.014(2) 0.038(3) -0.004(2) 0.004(2) 0.0020(19)
C18 0.017(2) 0.017(2) 0.032(3) -0.004(2) 0.007(2) 0.0036(19)
C19 0.029(3) 0.027(3) 0.044(4) 0.006(3) 0.005(3) -0.006(2)
C1 0.019(2) 0.012(2) 0.023(3) -0.0046(19) 0.001(2) 0.0088(19)
C2 0.018(2) 0.016(2) 0.024(3) -0.005(2) 0.006(2) 0.0111(19)
C3 0.021(2) 0.014(2) 0.017(2) -0.0016(19) 0.0035(19) 0.0084(19)
C4 0.016(2) 0.015(2) 0.017(2) -0.0034(19) 0.0002(18) 0.0060(18)
C5 0.024(2) 0.010(2) 0.021(2) 0.0024(19) 0.006(2) 0.0109(19)
C6 0.020(3) 0.038(3) 0.032(3) -0.010(3) -0.004(2) 0.009(2)
C7 0.027(3) 0.026(3) 0.043(3) -0.001(2) 0.021(3) 0.004(2)
C8 0.029(3) 0.022(3) 0.015(2) -0.004(2) 0.003(2) 0.011(2)
C9 0.029(3) 0.008(2) 0.028(3) -0.0034(19) 0.007(2) 0.0035(19)
C10 0.039(3) 0.022(3) 0.020(3) 0.003(2) 0.006(2) 0.012(2)
P1 0.0124(5) 0.0148(6) 0.0129(6) 0.0009(5) 0.0031(5) 0.0016(4)
C21 0.015(2) 0.015(2) 0.018(2) 0.0000(19) 0.0024(19) 0.0032(18)
C22 0.023(3) 0.018(2) 0.024(3) 0.004(2) 0.007(2) 0.006(2)
C23 0.024(3) 0.023(3) 0.041(3) 0.018(2) 0.009(2) 0.002(2)
C24 0.022(3) 0.020(3) 0.043(3) 0.006(2) 0.001(2) -0.002(2)
C25 0.020(3) 0.024(3) 0.029(3) 0.001(2) 0.000(2) 0.000(2)
C26 0.021(2) 0.019(2) 0.022(3) 0.004(2) 0.006(2) 0.001(2)
C31 0.017(2) 0.017(2) 0.016(2) 0.0030(19) 0.0071(19) 0.0048(19)
C32 0.022(2) 0.022(3) 0.019(3) -0.007(2) 0.004(2) 0.006(2)
C33 0.032(3) 0.019(3) 0.028(3) -0.002(2) 0.009(2) 0.004(2)
C34 0.036(3) 0.024(3) 0.029(3) 0.001(2) 0.010(2) 0.017(2)
C35 0.018(3) 0.035(3) 0.035(3) 0.002(3) 0.001(2) 0.013(2)
C36 0.022(3) 0.024(3) 0.023(3) 0.003(2) 0.005(2) 0.007(2)
C41 0.020(2) 0.012(2) 0.016(2) 0.0010(18) 0.0041(19) 0.0005(18)
C42 0.019(2) 0.022(2) 0.015(2) -0.0007(19) 0.0030(19) 0.0039(19)
C43 0.021(2) 0.019(2) 0.022(3) 0.002(2) -0.004(2) 0.005(2)
C44 0.029(3) 0.021(3) 0.018(3) 0.000(2) -0.002(2) 0.000(2)
C45 0.031(3) 0.026(3) 0.020(3) -0.001(2) 0.010(2) 0.004(2)
C46 0.020(2) 0.022(3) 0.019(3) 0.000(2) 0.005(2) 0.004(2)
P2 0.0159(6) 0.0126(6) 0.0125(6) 0.0002(5) 0.0029(5) 0.0018(5)
O21 0.0196(16) 0.0187(17) 0.0108(15) 0.0047(13) 0.0058(13) 0.0052(13)
O22 0.0206(17) 0.0097(15) 0.0228(18) 0.0021(13) 0.0067(14) 0.0024(13)
O23 0.0173(16) 0.0152(16) 0.0177(17) 0.0042(13) 0.0000(13) 0.0010(13)
C51 0.029(3) 0.022(3) 0.014(2) 0.003(2) 0.009(2) 0.003(2)
C52 0.039(3) 0.025(3) 0.024(3) 0.006(2) 0.017(2) 0.005(2)
C53 0.028(3) 0.016(2) 0.023(3) -0.002(2) 0.002(2) -0.006(2)
C54 0.036(3) 0.019(3) 0.030(3) 0.006(2) 0.000(2) 0.003(2)
C55 0.022(3) 0.023(3) 0.016(2) 0.004(2) -0.002(2) 0.008(2)
C56 0.026(3) 0.064(4) 0.036(3) 0.022(3) 0.006(3) 0.007(3)
B 0.017(3) 0.016(3) 0.015(3) -0.001(2) 0.000(2) 0.000(2)
C11B 0.014(2) 0.020(2) 0.019(2) -0.002(2) -0.0026(19) -0.0032(19)
C12B 0.018(2) 0.020(2) 0.023(3) -0.004(2) -0.003(2) 0.001(2)
C13B 0.027(3) 0.027(3) 0.024(3) 0.005(2) -0.004(2) 0.006(2)
C14B 0.029(3) 0.036(3) 0.023(3) 0.003(2) 0.000(2) 0.003(2)
C15B 0.026(3) 0.033(3) 0.019(3) 0.000(2) 0.002(2) 0.005(2)
C16B 0.019(2) 0.020(2) 0.021(3) 0.000(2) 0.003(2) 0.007(2)
C21B 0.012(2) 0.015(2) 0.021(2) -0.0022(19) -0.0006(19) 0.0030(18)
C22B 0.017(2) 0.016(2) 0.023(3) -0.004(2) 0.002(2) 0.0088(19)
C23B 0.016(2) 0.013(2) 0.036(3) -0.008(2) -0.004(2) 0.0036(19)
C24B 0.017(2) 0.016(2) 0.048(3) 0.002(2) 0.009(2) 0.002(2)
C25B 0.030(3) 0.024(3) 0.037(3) 0.002(2) 0.017(2) 0.001(2)
C26B 0.027(3) 0.020(3) 0.023(3) -0.006(2) 0.006(2) -0.004(2)
C31B 0.018(2) 0.015(2) 0.010(2) -0.0060(18) 0.0009(18) 0.0008(18)
C32B 0.024(3) 0.033(3) 0.011(2) -0.002(2) 0.000(2) 0.003(2)
C33B 0.019(3) 0.043(3) 0.015(2) -0.006(2) 0.001(2) 0.002(2)
C34B 0.021(3) 0.034(3) 0.022(3) -0.010(2) -0.004(2) 0.011(2)
C35B 0.038(3) 0.016(2) 0.024(3) -0.003(2) -0.006(2) 0.012(2)
C36B 0.025(3) 0.019(2) 0.019(3) -0.003(2) 0.001(2) 0.000(2)
C41B 0.023(2) 0.011(2) 0.012(2) 0.0000(18) 0.0057(19) -0.0005(18)
C42B 0.020(2) 0.017(2) 0.017(2) 0.0025(19) -0.0014(19) 0.0054(19)
C43B 0.032(3) 0.018(2) 0.017(3) -0.001(2) -0.001(2) -0.003(2)
C44B 0.044(3) 0.010(2) 0.020(3) -0.0024(19) 0.015(2) 0.005(2)
C45B 0.026(3) 0.023(3) 0.031(3) 0.002(2) 0.011(2) 0.007(2)
C46B 0.023(3) 0.016(2) 0.027(3) -0.004(2) 0.009(2) 0.003(2)

loop_
_atom_type_symbol
_atom_type_description
_atom_type_scat_dispersion_real
_atom_type_scat_dispersion_imag
_atom_type_scat_source
C C 0.0033 0.0016 'International Tables Vol C Tables 4.2.6.8 and 6.1.1.4'
H H 0.0000 0.0000 'International Tables Vol C Tables 4.2.6.8 and 6.1.1.4'
B B 0.0013 0.0007 'International Tables Vol C Tables 4.2.6.8 and 6.1.1.4'
O O 0.0106 0.0060 'International Tables Vol C Tables 4.2.6.8 and 6.1.1.4'
P P 0.1023 0.0942 'International Tables Vol C Tables 4.2.6.8 and 6.1.1.4'
Os Os -1.2165 7.6030 'International Tables Vol C Tables 4.2.6.8 and 6.1.1.4'

loop_
_geom_angle_atom_site_label_1
_geom_angle_atom_site_label_2
_geom_angle_atom_site_label_3
_geom_angle
C11 Os CG1 124.04(13)
C11 Os C2 100.74(18)
CG1 Os C2 32.52(12)
C11 Os P2 89.89(13)
CG1 Os P2 122.14(3)
C2 Os P2 104.76(12)
C11 Os C1 93.16(18)
CG1 Os C1 32.70(12)
C2 Os C1 36.84(16)
P2 Os C1 141.27(12)
C11 Os C5 120.47(18)
CG1 Os C5 32.09(11)
C2 Os C5 61.18(16)
P2 Os C5 147.49(13)
C1 Os C5 37.00(16)
C11 Os C3 135.06(17)
CG1 Os C3 31.50(11)
C2 Os C3 36.34(16)
P2 Os C3 90.84(11)
C1 Os C3 60.69(16)
C5 Os C3 60.06(16)
C11 Os P1 91.32(13)
CG1 Os P1 126.23(3)
C2 Os P1 158.11(12)
P2 Os P1 93.35(4)
C1 Os P1 125.12(12)
C5 Os P1 96.96(11)
C3 Os P1 133.45(12)
C11 Os C4 153.92(17)
CG1 Os C4 31.47(11)
C2 Os C4 60.40(16)
P2 Os C4 111.45(11)
C1 Os C4 60.85(16)
C5 Os C4 36.19(16)
C3 Os C4 35.44(15)
P1 Os C4 101.77(11)
C12 C11 Os 174.4(4)
C11 C12 C13 126.2(4)
C14 C13 C18 117.4(4)
C14 C13 C12 120.9(4)
C18 C13 C12 121.6(4)
C15 C14 C13 120.6(5)
C14 C15 C16 121.9(5)
C17 C16 C15 117.7(4)
C17 C16 C19 121.7(5)
C15 C16 C19 120.6(5)
C18 C17 C16 121.2(5)
C17 C18 C13 121.1(5)
C2 C1 C5 107.4(4)
C2 C1 C6 125.9(4)
C5 C1 C6 126.5(4)
C2 C1 Os 71.3(2)
C5 C1 Os 72.7(2)
C6 C1 Os 125.4(3)
C3 C2 C1 108.1(4)
C3 C2 C7 126.0(4)
C1 C2 C7 125.3(4)
C3 C2 Os 73.7(2)
C1 C2 Os 71.9(2)
C7 C2 Os 127.5(3)
C4 C3 C2 109.0(4)
C4 C3 C8 124.5(4)
C2 C3 C8 125.8(4)
C4 C3 Os 73.2(3)
C2 C3 Os 70.0(2)
C8 C3 Os 130.1(3)
C3 C4 C5 108.0(4)
C3 C4 C9 125.7(4)
C5 C4 C9 125.4(4)
C3 C4 Os 71.4(3)
C5 C4 Os 70.7(2)
C9 C4 Os 132.1(3)
C4 C5 C1 107.6(4)
C4 C5 C10 124.7(4)
C1 C5 C10 126.7(4)
C4 C5 Os 73.1(2)
C1 C5 Os 70.3(2)
C10 C5 Os 131.3(3)
C31 P1 C41 99.4(2)
C31 P1 C21 104.7(2)
C41 P1 C21 106.4(2)
C31 P1 Os 117.83(14)
C41 P1 Os 113.66(15)
C21 P1 Os 113.34(15)
C22 C21 C26 117.8(4)
C22 C21 P1 125.0(4)
C26 C21 P1 117.1(3)
C21 C22 C23 120.5(5)
C24 C23 C22 120.6(4)
C25 C24 C23 119.8(5)
C24 C25 C26 120.1(5)
C25 C26 C21 121.2(4)
C36 C31 C32 119.3(4)
C36 C31 P1 123.7(4)
C32 C31 P1 117.1(3)
C33 C32 C31 120.0(5)
C34 C33 C32 120.8(5)
C33 C34 C35 119.8(5)
C36 C35 C34 120.3(5)
C35 C36 C31 119.8(5)
C42 C41 C46 119.0(4)
C42 C41 P1 122.1(3)
C46 C41 P1 118.8(4)
C41 C42 C43 121.1(4)
C44 C43 C42 119.8(5)
C43 C44 C45 119.8(5)
C46 C45 C44 120.4(4)
C45 C46 C41 119.7(4)
O22 P2 O23 99.94(17)
O22 P2 O21 106.06(16)
O23 P2 O21 107.19(17)
O22 P2 Os 122.33(13)
O23 P2 Os 114.13(12)
O21 P2 Os 106.19(12)
C51 O21 P2 125.2(3)
C53 O22 P2 128.7(3)
C55 O23 P2 123.9(3)
O21 C51 C52 107.5(4)
O22 C53 C54 107.3(4)
O23 C55 C56 110.0(4)
C41B B C31B 109.9(4)
C41B B C21B 109.0(4)
C31B B C21B 107.5(4)
C41B B C11B 110.6(4)
C31B B C11B 108.8(4)
C21B B C11B 110.9(4)
C16B C11B C12B 114.7(4)
C16B C11B B 121.7(4)
C12B C11B B 123.6(4)
C13B C12B C11B 122.8(5)
C14B C13B C12B 120.4(5)
C13B C14B C15B 118.7(5)
C16B C15B C14B 119.5(5)
C15B C16B C11B 123.7(5)
C22B C21B C26B 114.6(4)
C22B C21B B 123.8(4)
C26B C21B B 121.3(4)
C23B C22B C21B 122.9(4)
C22B C23B C24B 120.7(5)
C25B C24B C23B 118.2(4)
C24B C25B C26B 120.5(5)
C25B C26B C21B 123.0(5)
C36B C31B C32B 114.5(4)
C36B C31B B 123.9(4)
C32B C31B B 121.6(4)
C33B C32B C31B 122.9(5)
C34B C33B C32B 119.8(5)
C35B C34B C33B 119.6(5)
C34B C35B C36B 120.1(5)
C35B C36B C31B 123.1(4)
C42B C41B C46B 115.2(4)
C42B C41B B 124.3(4)
C46B C41B B 120.5(4)
C41B C42B C43B 122.6(4)
C44B C43B C42B 120.4(5)
C43B C44B C45B 118.9(4)
C44B C45B C46B 120.2(5)
C45B C46B C41B 122.6(5)

loop_
_geom_bond_atom_site_label_1
_geom_bond_atom_site_label_2
_geom_bond_distance
Os C11 1.859(5)
Os CG1 1.9495(2)
Os C2 2.267(4)
Os P2 2.2725(11)
Os C1 2.274(4)
Os C5 2.306(4)
Os C3 2.315(4)
Os P1 2.3283(11)
Os C4 2.338(4)
C11 C12 1.306(6)
C12 C13 1.476(6)
C13 C14 1.403(7)
C13 C18 1.408(6)
C14 C15 1.383(6)
C15 C16 1.392(7)
C16 C17 1.391(7)
C16 C19 1.491(7)
C17 C18 1.383(6)
C1 C2 1.435(6)
C1 C5 1.453(6)
C1 C6 1.494(7)
C2 C3 1.430(6)
C2 C7 1.505(6)
C3 C4 1.417(6)
C3 C8 1.509(6)
C4 C5 1.443(6)
C4 C9 1.492(6)
C5 C10 1.481(6)
P1 C31 1.829(5)
P1 C41 1.832(5)
P1 C21 1.834(5)
C21 C22 1.391(6)
C21 C26 1.395(6)
C22 C23 1.395(7)
C23 C24 1.372(7)
C24 C25 1.368(7)
C25 C26 1.390(7)
C31 C36 1.394(6)
C31 C32 1.409(6)
C32 C33 1.375(7)
C33 C34 1.375(7)
C34 C35 1.394(7)
C35 C36 1.388(7)
C41 C42 1.376(6)
C41 C46 1.411(6)
C42 C43 1.390(6)
C43 C44 1.378(7)
C44 C45 1.396(7)
C45 C46 1.380(7)
P2 O22 1.584(3)
P2 O23 1.588(3)
P2 O21 1.592(3)
O21 C51 1.464(5)
O22 C53 1.461(5)
O23 C55 1.483(5)
C51 C52 1.490(6)
C53 C54 1.482(7)
C55 C56 1.495(7)
B C41B 1.645(7)
B C31B 1.647(7)
B C21B 1.654(7)
B C11B 1.655(7)
C11B C16B 1.399(6)
C11B C12B 1.402(7)
C12B C13B 1.391(7)
C13B C14B 1.382(7)
C14B C15B 1.394(7)
C15B C16B 1.387(6)
C21B C22B 1.399(6)
C21B C26B 1.408(6)
C22B C23B 1.380(6)
C23B C24B 1.387(7)
C24B C25B 1.380(7)
C25B C26B 1.385(7)
C31B C36B 1.405(6)
C31B C32B 1.409(6)
C32B C33B 1.394(7)
C33B C34B 1.381(7)
C34B C35B 1.368(7)
C35B C36B 1.392(7)
C41B C42B 1.392(6)
C41B C46B 1.402(6)
C42B C43B 1.396(7)
C43B C44B 1.375(7)
C44B C45B 1.378(7)
C45B C46B 1.395(7)
